data_7210100
loop_
_publ_author_name
'Rajput, Gunjan'
'Singh, Vikram'
'Gupta, Ajit N.'
'Yadav, Manoj Kumar'
'Kumar, Vinod'
'Singh, Santosh Kumar'
'Prasad, Akhilesh'
'Drew, Michael G. B.'
'Singh, Nanhai'

_publ_section_title
;
 Unusual C--H&#x22EF;Ni anagostic interactions in new homoleptic Ni(ii)
 dithio complexes
;
_journal_issue 23
_journal_name_full CrystEngComm
_journal_page_first 4676
_journal_paper_doi 10.1039/c3ce27096c
_journal_volume 15
_journal_year 2013
_chemical_formula_sum 'C28 H26 N4 Ni S4'
_chemical_formula_weight 605.48
_chemical_name_systematic
;
?
;
_space_group_IT_number 2
_symmetry_cell_setting triclinic
_symmetry_space_group_name_Hall '-P 1'
_symmetry_space_group_name_H-M 'P -1'
_atom_sites_solution_hydrogens geom
_atom_sites_solution_primary direct
_atom_sites_solution_secondary difmap
_audit_creation_method SHELXL-97
_cell_angle_alpha 76.000(19)
_cell_angle_beta 80.634(19)
_cell_angle_gamma 73.41(2)
_cell_formula_units_Z 1
_cell_length_a 6.4456(14)
_cell_length_b 10.110(2)
_cell_length_c 11.407(3)
_cell_measurement_reflns_used 5137
_cell_measurement_temperature 293(2)
_cell_measurement_theta_max 27.50
_cell_measurement_theta_min 3.11
_cell_volume 687.7(3)
_computing_cell_refinement 'Crysalis, Oxford Diffraction'
_computing_data_collection 'Crysalis, Oxford Diffraction'
_computing_data_reduction 'Crysalis, Oxford Diffraction'
_computing_molecular_graphics PLATON(Spek,2004)
_computing_structure_refinement 'SHELXL-97 (Sheldrick, 1997)'
_computing_structure_solution 'SHELXS-97 (Sheldrick, 1997)'
_diffrn_ambient_temperature 293(2)
_diffrn_measured_fraction_theta_full 0.953
_diffrn_measured_fraction_theta_max 0.953
_diffrn_measurement_device 'Oxford Diffaction X-Calibur System'
_diffrn_measurement_method '321 frames, counting time 10 s.'
_diffrn_radiation_monochromator graphite
_diffrn_radiation_source 'fine-focus sealed tube'
_diffrn_radiation_type MoK\a
_diffrn_radiation_wavelength 0.71073
_diffrn_reflns_av_R_equivalents 0.0659
_diffrn_reflns_av_sigmaI/netI 0.1074
_diffrn_reflns_limit_h_max 8
_diffrn_reflns_limit_h_min -8
_diffrn_reflns_limit_k_max 8
_diffrn_reflns_limit_k_min -13
_diffrn_reflns_limit_l_max 14
_diffrn_reflns_limit_l_min -14
_diffrn_reflns_number 5137
_diffrn_reflns_theta_full 27.50
_diffrn_reflns_theta_max 27.50
_diffrn_reflns_theta_min 3.11
_diffrn_standards_decay_% n/a
_diffrn_standards_interval_count n/a
_diffrn_standards_interval_time n/a
_diffrn_standards_number n/a
_exptl_absorpt_coefficient_mu 1.035
_exptl_absorpt_correction_T_max 1.000
_exptl_absorpt_correction_T_min 0.59515
_exptl_absorpt_correction_type multi-scan
_exptl_absorpt_process_details 'ABSPACK, Oxford Diffraction Ltd'
_exptl_crystal_colour green
_exptl_crystal_density_diffrn 1.462
_exptl_crystal_density_method 'not measured'
_exptl_crystal_description needle
_exptl_crystal_F_000 314
_exptl_crystal_size_max 0.30
_exptl_crystal_size_mid 0.05
_exptl_crystal_size_min 0.05
_refine_diff_density_max 0.784
_refine_diff_density_min -0.605
_refine_diff_density_rms 0.109
_refine_ls_extinction_method none
_refine_ls_goodness_of_fit_ref 1.132
_refine_ls_hydrogen_treatment constr
_refine_ls_matrix_type full
_refine_ls_number_parameters 172
_refine_ls_number_reflns 3018
_refine_ls_number_restraints 0
_refine_ls_restrained_S_all 1.132
_refine_ls_R_factor_all 0.1379
_refine_ls_R_factor_gt 0.0867
_refine_ls_shift/su_max 0.000
_refine_ls_shift/su_mean 0.000
_refine_ls_structure_factor_coef Fsqd
_refine_ls_weighting_details 'calc w=1/[\s^2^(Fo^2^)+(0.1171P)^2^+0.6119P] where P=(Fo^2^+2Fc^2^)/3'
_refine_ls_weighting_scheme calc
_refine_ls_wR_factor_gt 0.2541
_refine_ls_wR_factor_ref 0.2835
_reflns_number_gt 1792
_reflns_number_total 3018
_reflns_threshold_expression >2sigma(I)
_cod_data_source_file c3ce27096c.txt
_cod_data_source_block 4
_cod_original_sg_symbol_H-M P-1
_cod_database_code 7210100

loop_
_symmetry_equiv_pos_as_xyz
'x, y, z'
'-x, -y, -z'

loop_
_atom_site_label
_atom_site_type_symbol
_atom_site_fract_x
_atom_site_fract_y
_atom_site_fract_z
_atom_site_U_iso_or_equiv
_atom_site_adp_type
_atom_site_occupancy
_atom_site_symmetry_multiplicity
_atom_site_calc_flag
_atom_site_refinement_flags
_atom_site_disorder_assembly
_atom_site_disorder_group
N14 N 0.3980(9) 0.1405(6) 0.1449(5) 0.0472(14) Uani 1 1 d . . .
S11 S 0.1845(3) 0.1613(2) -0.04560(18) 0.0550(5) Uani 1 1 d . . .
S13 S 0.1328(3) -0.0313(2) 0.17324(19) 0.0550(6) Uani 1 1 d . . .
Ni1 Ni 0.0000 0.0000 0.0000 0.0486(5) Uani 1 2 d S . .
C12 C 0.2632(11) 0.0983(7) 0.0983(7) 0.0459(16) Uani 1 1 d . . .
C21 C 0.4702(12) 0.0698(8) 0.2655(8) 0.0574(19) Uani 1 1 d . . .
H21A H 0.6262 0.0567 0.2607 0.069 Uiso 1 1 calc R . .
H21B H 0.4430 -0.0230 0.2862 0.069 Uiso 1 1 calc R . .
C22 C 0.3633(12) 0.1463(8) 0.3667(7) 0.0555(19) Uani 1 1 d . B .
C23 C 0.4864(16) 0.1840(10) 0.4325(8) 0.072(2) Uani 1 1 d . . .
H23 H 0.6362 0.1630 0.4122 0.086 Uiso 1 1 calc R A 1
N24 N 0.4039(19) 0.2498(12) 0.5251(8) 0.100(3) Uani 1 1 d . . .
C25 C 0.189(2) 0.2796(13) 0.5513(10) 0.107(4) Uani 1 1 d . . .
H25 H 0.1289 0.3237 0.6162 0.129 Uiso 1 1 calc R B 1
C26 C 0.0509(19) 0.2493(14) 0.4886(11) 0.112(4) Uani 1 1 d . B .
H26 H -0.0990 0.2759 0.5075 0.135 Uiso 1 1 calc R . .
C27 C 0.1413(14) 0.1786(11) 0.3973(9) 0.085(3) Uani 1 1 d . . .
H27 H 0.0526 0.1521 0.3554 0.101 Uiso 1 1 calc R B .
C31 C 0.5059(13) 0.2495(9) 0.0719(7) 0.060(2) Uani 1 1 d . . .
H31A H 0.4374 0.2910 -0.0028 0.072 Uiso 1 1 calc R . .
H31B H 0.6570 0.2042 0.0502 0.072 Uiso 1 1 calc R . .
C32 C 0.4976(11) 0.3648(7) 0.1352(6) 0.0462(16) Uani 1 1 d . D .
C33 C 0.2976(13) 0.4612(9) 0.1573(8) 0.068(2) Uani 1 1 d . . .
H33 H 0.1718 0.4543 0.1319 0.081 Uiso 1 1 calc R C 1
C34 C 0.2894(17) 0.5651(9) 0.2161(10) 0.090(3) Uani 1 1 d . . .
H34 H 0.1574 0.6292 0.2311 0.108 Uiso 1 1 calc R B 1
C35 C 0.472(2) 0.5754(10) 0.2529(10) 0.088(3) Uani 1 1 d . . .
H35 H 0.4636 0.6462 0.2940 0.106 Uiso 1 1 calc R D 1
C36 C 0.6707(16) 0.4835(10) 0.2309(10) 0.084(3) Uani 1 1 d . . .
H36 H 0.7963 0.4914 0.2557 0.101 Uiso 1 1 calc R B 1
C37 C 0.6768(12) 0.3810(9) 0.1719(8) 0.061(2) Uani 1 1 d . . .
H37 H 0.8103 0.3188 0.1558 0.073 Uiso 1 1 calc R D 1

loop_
_atom_site_aniso_label
_atom_site_aniso_U_11
_atom_site_aniso_U_22
_atom_site_aniso_U_33
_atom_site_aniso_U_23
_atom_site_aniso_U_13
_atom_site_aniso_U_12
N14 0.042(3) 0.058(3) 0.047(3) -0.021(3) 0.000(3) -0.013(3)
S11 0.0570(11) 0.0641(12) 0.0519(11) -0.0154(9) -0.0048(9) -0.0257(9)
S13 0.0598(12) 0.0567(11) 0.0573(12) -0.0136(9) -0.0092(9) -0.0251(9)
Ni1 0.0438(7) 0.0547(8) 0.0549(9) -0.0213(6) -0.0048(6) -0.0161(6)
C12 0.042(4) 0.049(4) 0.047(4) -0.022(3) 0.001(3) -0.003(3)
C21 0.044(4) 0.063(5) 0.070(5) -0.022(4) -0.012(4) -0.012(3)
C22 0.055(4) 0.059(4) 0.058(5) -0.015(4) -0.009(4) -0.020(3)
C23 0.074(6) 0.095(7) 0.057(5) -0.027(5) -0.001(4) -0.033(5)
C24 0.119(9) 0.147(9) 0.061(6) -0.048(6) -0.001(6) -0.058(7)
N24 0.119(9) 0.147(9) 0.061(6) -0.048(6) -0.001(6) -0.058(7)
C25 0.126(11) 0.146(11) 0.065(7) -0.062(7) 0.023(7) -0.041(8)
C26 0.084(8) 0.173(12) 0.087(8) -0.074(8) 0.018(6) -0.018(8)
C27 0.055(5) 0.132(9) 0.084(7) -0.057(6) 0.002(5) -0.027(5)
C31 0.053(4) 0.085(6) 0.055(5) -0.028(4) 0.011(4) -0.036(4)
C32 0.047(4) 0.058(4) 0.037(4) -0.011(3) 0.003(3) -0.021(3)
C33 0.051(5) 0.075(6) 0.076(6) -0.014(5) -0.008(4) -0.016(4)
C34 0.084(7) 0.065(6) 0.107(8) -0.025(5) 0.015(6) -0.003(5)
N34 0.084(7) 0.065(6) 0.107(8) -0.025(5) 0.015(6) -0.003(5)
C35 0.121(9) 0.063(6) 0.091(8) -0.034(5) 0.004(7) -0.031(6)
C36 0.087(7) 0.079(6) 0.107(8) -0.035(6) -0.019(6) -0.036(5)
N36 0.087(7) 0.079(6) 0.107(8) -0.035(6) -0.019(6) -0.036(5)
C37 0.047(4) 0.072(5) 0.068(5) -0.019(4) -0.004(4) -0.022(4)

loop_
_atom_type_symbol
_atom_type_description
_atom_type_scat_dispersion_real
_atom_type_scat_dispersion_imag
_atom_type_scat_source
C C 0.0033 0.0016 'International Tables Vol C Tables 4.2.6.8 and 6.1.1.4'
H H 0.0000 0.0000 'International Tables Vol C Tables 4.2.6.8 and 6.1.1.4'
N N 0.0061 0.0033 'International Tables Vol C Tables 4.2.6.8 and 6.1.1.4'
S S 0.1246 0.1234 'International Tables Vol C Tables 4.2.6.8 and 6.1.1.4'
Ni Ni 0.3393 1.1124 'International Tables Vol C Tables 4.2.6.8 and 6.1.1.4'

loop_
_geom_angle_atom_site_label_1
_geom_angle_atom_site_label_2
_geom_angle_atom_site_label_3
_geom_angle
_geom_angle_site_symmetry_1
_geom_angle_site_symmetry_3
C12 N14 C21 121.3(6) . .
C12 N14 C31 120.9(6) . .
C21 N14 C31 117.4(6) . .
C12 S11 Ni1 85.9(3) . .
C12 S13 Ni1 85.5(2) . .
S13 Ni1 S13 180.00(4) . 2
S13 Ni1 S11 79.35(7) . .
S13 Ni1 S11 100.65(7) 2 .
S13 Ni1 S11 100.65(7) . 2
S13 Ni1 S11 79.35(7) 2 2
S11 Ni1 S11 180.00(6) . 2
N14 C12 S11 125.9(6) . .
N14 C12 S13 125.0(6) . .
S11 C12 S13 109.0(4) . .
N14 C21 C22 115.3(6) . .
C23 C22 C27 117.6(8) . .
C23 C22 C21 120.1(7) . .
C27 C22 C21 122.3(7) . .
N24 C23 C24 0.0(12) . .
N24 C23 C22 123.6(9) . .
C24 C23 C22 123.6(9) . .
C25 C24 C23 116.8(9) . .
C25 N24 C23 116.8(9) . .
N24 C25 C24 0.0(11) . .
N24 C25 C26 124.0(10) . .
C24 C25 C26 124.0(10) . .
C27 C26 C25 117.5(11) . .
C26 C27 C22 120.4(9) . .
N14 C31 C32 114.1(6) . .
C37 C32 C33 118.1(8) . .
C37 C32 C31 122.5(7) . .
C33 C32 C31 119.4(7) . .
N34 C33 C34 0.0(8) . .
N34 C33 C32 119.4(8) . .
C34 C33 C32 119.4(8) . .
C35 C34 C33 120.3(9) . .
C35 N34 C33 120.3(9) . .
N34 C35 C34 0.0(11) . .
N34 C35 N36 121.4(9) . .
C34 C35 N36 121.4(9) . .
N34 C35 C36 121.4(9) . .
C34 C35 C36 121.4(9) . .
N36 C35 C36 0.0(10) . .
C37 C36 C35 117.7(9) . .
C37 N36 C35 117.7(9) . .
N36 C37 C36 0.0(7) . .
N36 C37 C32 123.1(8) . .
C36 C37 C32 123.1(8) . .

loop_
_geom_bond_atom_site_label_1
_geom_bond_atom_site_label_2
_geom_bond_distance
_geom_bond_site_symmetry_2
N14 C12 1.300(9) .
N14 C21 1.471(9) .
N14 C31 1.481(9) .
S11 C12 1.714(7) .
S11 Ni1 2.2004(19) .
S13 C12 1.735(7) .
S13 Ni1 2.198(2) .
Ni1 S13 2.198(2) 2
Ni1 S11 2.2004(19) 2
C21 C22 1.508(11) .
C22 C23 1.358(11) .
C22 C27 1.379(11) .
C23 N24 1.341(13) .
C23 C24 1.341(13) .
C24 C25 1.331(15) .
N24 C25 1.331(15) .
C25 C26 1.365(16) .
C26 C27 1.364(14) .
C31 C32 1.498(10) .
C32 C37 1.355(9) .
C32 C33 1.404(11) .
C33 N34 1.361(13) .
C33 C34 1.361(13) .
C34 C35 1.352(14) .
N34 C35 1.352(14) .
C35 N36 1.376(14) .
C35 C36 1.376(14) .
C36 C37 1.354(12) .
N36 C37 1.354(12) .
